data_9005251
loop_
_publ_author_name
'Giester, G.'
'Rieck, B.'

_publ_section_title
;
 Mereiterite, K2Fe[SO4]2.4H2O, a new leonite-type mineral from
 the Lavrion Mining District, Greece
;
_journal_name_full 'European Journal of Mineralogy'
_journal_page_first 559
_journal_page_last 566
_journal_volume 7
_journal_year 1995
_chemical_compound_source 'Lavrion Mining District, Greece'
_chemical_formula_sum 'Fe H8 K2 O12 S2'
_chemical_name_mineral Mereiterite
_space_group_IT_number 12
_symmetry_space_group_name_Hall '-C 2y'
_symmetry_space_group_name_H-M 'C 1 2/m 1'
_cell_angle_alpha 90
_cell_angle_beta 94.87
_cell_angle_gamma 90
_cell_formula_units_Z 4
_cell_length_a 11.841
_cell_length_b 9.553
_cell_length_c 9.942
_cell_volume 1120.550
_database_code_amcsd 0006597
_exptl_crystal_density_diffrn 2.361
_cod_original_formula_sum 'K2 Fe S2 O12 H8'
_cod_database_code 9005251

loop_
_space_group_symop_operation_xyz
x,y,z
1/2+x,1/2+y,z
x,-y,z
1/2+x,1/2-y,z
-x,y,-z
1/2-x,1/2+y,-z
-x,-y,-z
1/2-x,1/2-y,-z

loop_
_atom_site_aniso_label
_atom_site_aniso_U_11
_atom_site_aniso_U_22
_atom_site_aniso_U_33
_atom_site_aniso_U_12
_atom_site_aniso_U_13
_atom_site_aniso_U_23
K 0.02950 0.02230 0.03550 -0.00630 0.00120 0.00110
Fe1 0.01580 0.01200 0.01990 0.00000 -0.00020 0.00000
Fe2 0.01580 0.01100 0.01740 0.00000 0.00200 0.00000
S1 0.01830 0.01350 0.01640 0.00000 0.00180 0.00000
S2 0.01670 0.01320 0.01690 0.00000 0.00120 0.00000
O1 0.04010 0.01930 0.02860 -0.00470 0.00440 -0.00930
O2a 0.02480 0.02460 0.03260 -0.00580 0.00650 0.00820
O2b 0.03720 0.01690 0.03810 -0.00490 0.00330 0.01010
O3 0.01680 0.05810 0.03950 0.00000 -0.00180 0.00000
O4 0.06140 0.02770 0.01910 0.00000 0.01240 0.00000
O5 0.01660 0.03130 0.02480 0.00000 0.00250 0.00000
O6 0.03590 0.03230 0.01900 0.00530 -0.00390 -0.00270
OW1 0.02800 0.01660 0.02380 0.00230 0.00050 0.00510
Ow2 0.03570 0.01380 0.05580 0.00000 0.02130 0.00000
OW3 0.02870 0.05340 0.02290 0.00000 0.00690 0.00000

loop_
_atom_site_label
_atom_site_fract_x
_atom_site_fract_y
_atom_site_fract_z
_atom_site_occupancy
_atom_site_U_iso_or_equiv
_atom_site_type_symbol
_atom_site_attached_hydrogens
K 0.16894 0.26347 0.24911 1.00000 0.02910 K 0
Fe1 0.00000 0.00000 0.00000 1.00000 0.01600 Fe 0
Fe2 0.00000 0.50000 0.50000 1.00000 0.01470 Fe 0
S1 0.20735 0.50000 -0.04455 1.00000 0.01610 S 0
S2 0.21280 0.00000 -0.48143 1.00000 0.01560 S 0
O1 0.15680 0.37390 -0.11170 1.00000 0.02920 O 0
O2a 0.15280 0.09620 -0.40150 0.50000 0.02710 O 0
O2b 0.17590 0.14760 -0.45440 0.50000 0.03070 O 0
O3 0.17160 0.00000 0.06570 1.00000 0.03840 O 0
O4 0.18820 0.50000 0.09720 1.00000 0.03560 O 0
O5 0.16450 0.50000 0.43730 1.00000 0.02420 O 0
O6 0.19290 0.02420 0.37440 0.50000 0.02940 O 0
OW1 0.03990 0.33730 -0.35550 1.00000 0.02290 O 0
Ow2 0.00000 0.22040 0.00000 1.00000 0.03410 O 0
OW3 0.01330 0.00000 -0.21440 1.00000 0.03470 O 0
H1 0.07200 0.27600 -0.38700 1.00000 0.05400 H 0
H2 0.07800 0.35000 -0.27800 1.00000 0.05400 H 0
H3 0.04600 0.26600 -0.02800 1.00000 0.04230 H 0
H4 0.06900 0.00000 -0.25600 1.00000 0.06120 H 0
H5 -0.03400 0.00000 -0.26500 1.00000 0.06120 H 0

loop_
_cod_changelog_entry_id
_cod_changelog_entry_author
_cod_changelog_entry_date
_cod_changelog_entry_text
1
;cod-tools version 3.8.0
Id: cif_guess_AMCSD_atom_types 9581 2023-05-17 12:35:41Z saulius
;
2023-05-18T08:41:24+03:00
;Derived atom types and hydrogen counts
from atom names that follow the AMCSD naming convention
(Wat == water, O-H == hydroxyl).
;

loop_
_cod_related_entry_id
_cod_related_entry_database
_cod_related_entry_code
1 AMCSD 0006597
